data_1556254
loop_
_publ_author_name
'Bender, Tobias'
'Loits, Darran'
'White, Jonathan M.'
'Rizzacasa, Mark A.'

_publ_section_title
;
 Synthesis of the C1-C18 fragment of rhizopodin: late-state introduction
 of the oxazole.
;
_journal_issue 5
_journal_name_full 'Organic letters'
_journal_page_first 1450
_journal_page_last 1453
_journal_paper_doi 10.1021/ol500261n
_journal_volume 16
_journal_year 2014
_chemical_formula_sum 'C16 H30 O3 Si2'
_chemical_formula_weight 326.58
_space_group_crystal_system orthorhombic
_space_group_IT_number 41
_space_group_name_Hall 'A 2 -2ab'
_space_group_name_H-M_alt 'A e a 2'
_atom_sites_solution_hydrogens geom
_audit_creation_method SHELXL-2012
_cell_angle_alpha 90
_cell_angle_beta 90
_cell_angle_gamma 90
_cell_formula_units_Z 8
_cell_length_a 30.9982(4)
_cell_length_b 11.38100(10)
_cell_length_c 11.12910(10)
_cell_measurement_reflns_used 7516
_cell_measurement_temperature 130.0(1)
_cell_measurement_theta_max 76.9960
_cell_measurement_theta_min 5.7040
_cell_volume 3926.24(7)
_computing_structure_refinement 'SHELXL-2012 (Sheldrick, 2012)'
_diffrn_ambient_temperature 130.0(1)
_diffrn_measured_fraction_theta_full 0.992
_diffrn_measured_fraction_theta_max 0.998
_diffrn_measurement_device_type 'SuperNova, Dual, Cu at zero, Atlas'
_diffrn_measurement_method '\w scans'
_diffrn_radiation_monochromator mirror
_diffrn_radiation_source 'SuperNova (Cu) X-ray Source'
_diffrn_radiation_type 'Cu K\a'
_diffrn_radiation_wavelength 1.5418
_diffrn_reflns_av_R_equivalents 0.0408
_diffrn_reflns_av_unetI/netI 0.0304
_diffrn_reflns_Laue_measured_fraction_full 0.992
_diffrn_reflns_Laue_measured_fraction_max 0.998
_diffrn_reflns_limit_h_max 36
_diffrn_reflns_limit_h_min -37
_diffrn_reflns_limit_k_max 13
_diffrn_reflns_limit_k_min -13
_diffrn_reflns_limit_l_max 13
_diffrn_reflns_limit_l_min -6
_diffrn_reflns_number 11405
_diffrn_reflns_point_group_measured_fraction_full 0.758
_diffrn_reflns_point_group_measured_fraction_max 0.764
_diffrn_reflns_theta_full 67.684
_diffrn_reflns_theta_max 67.492
_diffrn_reflns_theta_min 5.709
_exptl_absorpt_coefficient_mu 1.693
_exptl_absorpt_correction_T_max 1.00000
_exptl_absorpt_correction_T_min 0.56536
_exptl_absorpt_correction_type multi-scan
_exptl_absorpt_process_details
;
CrysAlisPro, Agilent Technologies,
Version 1.171.36.28 (release 01-02-2013 CrysAlis171 .NET)
(compiled Feb  1 2013,16:14:44)
Empirical absorption correction using spherical harmonics,
 implemented in SCALE3 ABSPACK scaling algorithm.
;
_exptl_crystal_colour colourless
_exptl_crystal_density_diffrn 1.105
_exptl_crystal_description plate
_exptl_crystal_F_000 1424
_exptl_crystal_size_max 0.6696
_exptl_crystal_size_mid 0.4822
_exptl_crystal_size_min 0.0437
_refine_diff_density_max 0.222
_refine_diff_density_min -0.309
_refine_diff_density_rms 0.044
_refine_ls_abs_structure_details
;
 Refined as an inversion twin.
;
_refine_ls_abs_structure_Flack 0.24(4)
_refine_ls_extinction_method none
_refine_ls_goodness_of_fit_ref 1.077
_refine_ls_hydrogen_treatment constr
_refine_ls_matrix_type full
_refine_ls_number_parameters 210
_refine_ls_number_reflns 2707
_refine_ls_number_restraints 13
_refine_ls_restrained_S_all 1.081
_refine_ls_R_factor_all 0.0309
_refine_ls_R_factor_gt 0.0300
_refine_ls_shift/su_max 0.002
_refine_ls_shift/su_mean 0.000
_refine_ls_structure_factor_coef Fsqd
_refine_ls_weighting_details
;
 w=1/[\s^2^(Fo^2^)+(0.0438P)^2^+1.6435P]
 where P=(Fo^2^+2Fc^2^)/3
;
_refine_ls_weighting_scheme calc
_refine_ls_wR_factor_gt 0.0777
_refine_ls_wR_factor_ref 0.0785
_reflns_Friedel_coverage 0.448
_reflns_Friedel_fraction_full 0.497
_reflns_Friedel_fraction_max 0.501
_reflns_number_gt 2653
_reflns_number_total 2707
_reflns_threshold_expression 'I > 2\s(I)'
_cod_data_source_file ol500261n_si_002.cif
_cod_data_source_block shelx
_cod_original_sg_symbol_Hall 'A 2 -2ac'
_cod_original_sg_symbol_H-M 'A b a 2'
_cod_database_code 1556254
_chemical_oxdiff_usercomment 'Darren Loits/MAR'
_shelx_space_group_comment
;
The symmetry employed for this shelxl refinement is uniquely defined
by the following loop, which should always be used as a source of
symmetry information in preference to the above space-group names.
They are only intended as comments.
;
_shelxl_version_number 2012-9

loop_
_space_group_symop_operation_xyz
'x, y, z'
'-x, -y, z'
'x+1/2, -y+1/2, z'
'-x+1/2, y+1/2, z'
'x, y+1/2, z+1/2'
'-x, -y+1/2, z+1/2'
'x+1/2, -y+1, z+1/2'
'-x+1/2, y+1, z+1/2'

loop_
_atom_site_label
_atom_site_type_symbol
_atom_site_fract_x
_atom_site_fract_y
_atom_site_fract_z
_atom_site_U_iso_or_equiv
_atom_site_adp_type
_atom_site_occupancy
_atom_site_site_symmetry_order
_atom_site_calc_flag
_atom_site_refinement_flags_posn
_atom_site_refinement_flags_adp
_atom_site_refinement_flags_occupancy
_atom_site_disorder_assembly
_atom_site_disorder_group
C1 C 0.79586(8) 0.7713(2) 0.9346(2) 0.0192(5) Uani 1 1 d . . . . .
H1 H 0.7807 0.7376 0.8654 0.023 Uiso 1 1 calc R U . . .
C2 C 0.77929(8) 0.8952(2) 0.9544(2) 0.0192(5) Uani 1 1 d . . . . .
H2A H 0.7792 0.9376 0.8788 0.023 Uiso 1 1 calc R U . . .
H2B H 0.7982 0.9363 1.0097 0.023 Uiso 1 1 calc R U . . .
C3 C 0.73387(7) 0.8919(2) 1.0054(2) 0.0184(5) Uani 1 1 d . . . . .
H3 H 0.7230 0.9719 1.0169 0.022 Uiso 1 1 calc R U . . .
C4 C 0.73526(8) 0.8276(2) 1.1246(2) 0.0202(5) Uani 1 1 d . . . . .
H4A H 0.7507 0.8756 1.1824 0.024 Uiso 1 1 calc R U . . .
H4B H 0.7060 0.8177 1.1539 0.024 Uiso 1 1 calc R U . . .
C5 C 0.75657(7) 0.7089(2) 1.1178(2) 0.0188(5) Uani 1 1 d . . . . .
C6 C 0.84252(8) 0.7697(2) 0.9094(3) 0.0254(6) Uani 1 1 d . . . . .
C7 C 0.88045(8) 0.7716(2) 0.8913(3) 0.0339(7) Uani 1 1 d . . . . .
C8 C 0.95588(11) 0.8706(4) 0.7550(4) 0.0488(10) Uani 1 1 d . . . . .
H8A H 0.9868 0.8724 0.7493 0.073 Uiso 1 1 calc R U . . .
H8B H 0.9453 0.9485 0.7694 0.073 Uiso 1 1 calc R U . . .
H8C H 0.9440 0.8411 0.6813 0.073 Uiso 1 1 calc R U . . .
C11 C 0.63382(8) 0.9524(2) 1.0269(3) 0.0258(6) Uani 1 1 d . . . . .
H11A H 0.6373 0.9121 1.1020 0.039 Uiso 1 1 calc R U . . .
H11B H 0.6038 0.9686 1.0138 0.039 Uiso 1 1 calc R U . . .
H11C H 0.6496 1.0249 1.0288 0.039 Uiso 1 1 calc R U . . .
C12 C 0.64850(9) 0.9351(3) 0.7568(3) 0.0309(7) Uani 1 1 d . . . . .
H12A H 0.6593 0.8860 0.6935 0.046 Uiso 1 1 calc R U . . .
H12B H 0.6645 1.0074 0.7585 0.046 Uiso 1 1 calc R U . . .
H12C H 0.6186 0.9517 0.7429 0.046 Uiso 1 1 calc R U . . .
C13 C 0.62619(7) 0.7121(2) 0.9009(3) 0.0202(5) Uani 1 1 d . . . . .
C14 C 0.57768(8) 0.7305(3) 0.8803(3) 0.0336(7) Uani 1 1 d . . . . .
H14A H 0.5733 0.7694 0.8048 0.050 Uiso 1 1 calc R U . . .
H14B H 0.5661 0.7779 0.9440 0.050 Uiso 1 1 calc R U . . .
H14C H 0.5634 0.6557 0.8794 0.050 Uiso 1 1 calc R U . . .
C15 C 0.63290(10) 0.6493(3) 1.0212(3) 0.0300(6) Uani 1 1 d . . . . .
H15A H 0.6216 0.6970 1.0850 0.045 Uiso 1 1 calc R U . . .
H15B H 0.6632 0.6365 1.0340 0.045 Uiso 1 1 calc R U . . .
H15C H 0.6182 0.5751 1.0200 0.045 Uiso 1 1 calc R U . . .
C16 C 0.64416(10) 0.6353(3) 0.7989(3) 0.0337(7) Uani 1 1 d . . . . .
H16A H 0.6400 0.6746 0.7234 0.051 Uiso 1 1 calc R U . . .
H16B H 0.6293 0.5613 0.7978 0.051 Uiso 1 1 calc R U . . .
H16C H 0.6744 0.6221 0.8117 0.051 Uiso 1 1 calc R U . . .
O1 O 0.78927(5) 0.69378(15) 1.03816(17) 0.0209(4) Uani 1 1 d . . . . .
O2 O 0.74782(7) 0.62806(16) 1.18264(18) 0.0263(4) Uani 1 1 d . . . . .
O3 O 0.70667(5) 0.82930(14) 0.92348(16) 0.0185(4) Uani 1 1 d . . . . .
Si2 Si 0.65464(2) 0.85852(5) 0.90271(7) 0.01587(15) Uani 1 1 d . . . . .
Si1 Si 0.93990(2) 0.77455(7) 0.87921(9) 0.0351(2) Uani 1 1 d . . . . .
C9 C 0.9612(9) 0.866(2) 1.019(3) 0.053(5) Uani 0.39(3) 1 d . U P A 1
H9A H 0.9488 0.9430 1.0179 0.080 Uiso 0.39(3) 1 calc R U P A 1
H9B H 0.9921 0.8720 1.0151 0.080 Uiso 0.39(3) 1 calc R U P A 1
H9C H 0.9532 0.8266 1.0921 0.080 Uiso 0.39(3) 1 calc R U P A 1
C10 C 0.9614(5) 0.6292(15) 0.900(4) 0.080(7) Uani 0.39(3) 1 d . U P A 1
H10A H 0.9490 0.5945 0.9705 0.121 Uiso 0.39(3) 1 calc R U P A 1
H10B H 0.9922 0.6336 0.9091 0.121 Uiso 0.39(3) 1 calc R U P A 1
H10C H 0.9546 0.5817 0.8311 0.121 Uiso 0.39(3) 1 calc R U P A 1
C10' C 0.9588(4) 0.6246(9) 0.8242(18) 0.062(4) Uani 0.61(3) 1 d . U P A 2
H10D H 0.9477 0.6106 0.7449 0.094 Uiso 0.61(3) 1 calc R U P A 2
H10E H 0.9484 0.5647 0.8777 0.094 Uiso 0.61(3) 1 calc R U P A 2
H10F H 0.9898 0.6228 0.8223 0.094 Uiso 0.61(3) 1 calc R U P A 2
C9' C 0.9600(6) 0.808(3) 1.0244(19) 0.091(6) Uani 0.61(3) 1 d . U P A 2
H9'1 H 0.9493 0.7520 1.0812 0.137 Uiso 0.61(3) 1 calc R U P A 2
H9'2 H 0.9506 0.8857 1.0472 0.137 Uiso 0.61(3) 1 calc R U P A 2
H9'3 H 0.9910 0.8060 1.0233 0.137 Uiso 0.61(3) 1 calc R U P A 2

loop_
_atom_site_aniso_label
_atom_site_aniso_U_11
_atom_site_aniso_U_22
_atom_site_aniso_U_33
_atom_site_aniso_U_23
_atom_site_aniso_U_13
_atom_site_aniso_U_12
C1 0.0175(11) 0.0199(12) 0.0201(13) 0.0027(10) 0.0016(10) -0.0010(9)
C2 0.0199(12) 0.0153(11) 0.0225(13) -0.0002(10) -0.0023(10) -0.0029(9)
C3 0.0194(11) 0.0171(11) 0.0185(13) -0.0026(10) -0.0022(10) -0.0012(9)
C4 0.0231(11) 0.0223(13) 0.0152(12) -0.0037(11) -0.0006(10) 0.0013(9)
C5 0.0172(13) 0.0245(12) 0.0147(12) -0.0011(10) -0.0024(10) -0.0019(9)
C6 0.0221(12) 0.0251(12) 0.0290(15) 0.0020(14) 0.0013(11) 0.0005(9)
C7 0.0244(13) 0.0324(13) 0.0449(19) 0.0066(15) 0.0040(15) 0.0026(10)
C8 0.0272(16) 0.064(3) 0.055(3) 0.0102(19) 0.0047(17) -0.0019(16)
C11 0.0254(12) 0.0238(13) 0.0281(14) -0.0043(12) 0.0050(12) 0.0034(10)
C12 0.0298(14) 0.0345(16) 0.0285(16) 0.0124(13) 0.0016(12) 0.0068(12)
C13 0.0189(11) 0.0218(10) 0.0200(12) -0.0024(12) 0.0003(11) -0.0022(8)
C14 0.0196(11) 0.0419(15) 0.0392(18) -0.0031(14) -0.0014(14) -0.0042(10)
C15 0.0377(15) 0.0235(13) 0.0290(16) 0.0042(12) -0.0004(13) -0.0067(11)
C16 0.0393(16) 0.0273(15) 0.0346(19) -0.0134(13) 0.0082(15) -0.0069(12)
O1 0.0213(8) 0.0200(8) 0.0213(9) 0.0037(8) 0.0028(7) 0.0034(7)
O2 0.0302(9) 0.0250(9) 0.0238(11) 0.0050(8) 0.0017(9) 0.0001(8)
O3 0.0163(7) 0.0192(8) 0.0201(10) -0.0059(8) -0.0023(7) -0.0003(6)
Si2 0.0161(3) 0.0167(3) 0.0148(3) 0.0017(3) 0.0007(3) 0.0019(2)
Si1 0.0173(3) 0.0390(4) 0.0490(6) 0.0107(4) 0.0066(4) 0.0037(3)
C9 0.025(5) 0.107(13) 0.029(6) 0.000(10) 0.000(4) 0.005(8)
C10 0.029(5) 0.034(5) 0.18(2) 0.000(12) 0.013(12) -0.003(4)
C10' 0.031(4) 0.029(4) 0.127(11) 0.016(6) 0.033(6) 0.010(3)
C9' 0.032(4) 0.203(19) 0.039(6) -0.014(13) -0.005(4) 0.015(11)

loop_
_atom_type_symbol
_atom_type_description
_atom_type_scat_dispersion_real
_atom_type_scat_dispersion_imag
_atom_type_scat_source
C C 0.0181 0.0091 'International Tables Vol C Tables 4.2.6.8 and 6.1.1.4'
H H 0.0000 0.0000 'International Tables Vol C Tables 4.2.6.8 and 6.1.1.4'
O O 0.0492 0.0322 'International Tables Vol C Tables 4.2.6.8 and 6.1.1.4'
Si Si 0.2541 0.3302 'International Tables Vol C Tables 4.2.6.8 and 6.1.1.4'

loop_
_geom_angle_atom_site_label_1
_geom_angle_atom_site_label_2
_geom_angle_atom_site_label_3
_geom_angle
O1 C1 C6 106.2(2)
O1 C1 C2 113.4(2)
C6 C1 C2 111.8(2)
C1 C2 C3 110.2(2)
O3 C3 C4 109.5(2)
O3 C3 C2 108.7(2)
C4 C3 C2 108.2(2)
C5 C4 C3 113.6(2)
O2 C5 O1 117.7(2)
O2 C5 C4 123.9(2)
O1 C5 C4 118.3(2)
C7 C6 C1 177.8(3)
C6 C7 Si1 174.4(3)
C15 C13 C14 109.1(2)
C15 C13 C16 109.4(2)
C14 C13 C16 108.8(2)
C15 C13 Si2 109.82(18)
C14 C13 Si2 109.81(17)
C16 C13 Si2 109.92(18)
C5 O1 C1 122.79(19)
C3 O3 Si2 124.08(15)
O3 Si2 C12 108.39(12)
O3 Si2 C11 110.35(11)
C12 Si2 C11 110.16(14)
O3 Si2 C13 106.16(9)
C12 Si2 C13 111.01(14)
C11 Si2 C13 110.68(12)
C9' Si1 C8 117.6(9)
C10 Si1 C8 123.0(12)
C9' Si1 C7 106.7(6)
C10 Si1 C7 110.1(6)
C8 Si1 C7 109.61(16)
C9' Si1 C10' 112.3(6)
C8 Si1 C10' 102.1(5)
C7 Si1 C10' 108.3(4)
C10 Si1 C9 104.9(12)
C8 Si1 C9 100.9(7)
C7 Si1 C9 106.5(8)

loop_
_geom_bond_atom_site_label_1
_geom_bond_atom_site_label_2
_geom_bond_distance
C1 O1 1.466(3)
C1 C6 1.474(3)
C1 C2 1.517(3)
C2 C3 1.518(3)
C3 O3 1.431(3)
C3 C4 1.516(4)
C4 C5 1.506(3)
C5 O2 1.200(3)
C5 O1 1.357(3)
C6 C7 1.193(4)
C7 Si1 1.848(3)
C8 Si1 1.830(4)
C11 Si2 1.862(3)
C12 Si2 1.852(3)
C13 C15 1.532(4)
C13 C14 1.535(3)
C13 C16 1.537(4)
C13 Si2 1.886(2)
O3 Si2 1.6631(16)
Si1 C9' 1.77(2)
Si1 C10 1.799(18)
Si1 C10' 1.906(12)
Si1 C9 1.99(3)

loop_
_geom_torsion_atom_site_label_1
_geom_torsion_atom_site_label_2
_geom_torsion_atom_site_label_3
_geom_torsion_atom_site_label_4
_geom_torsion
O1 C1 C2 C3 -48.1(3)
C6 C1 C2 C3 -168.1(2)
C1 C2 C3 O3 -58.4(3)
C1 C2 C3 C4 60.5(3)
O3 C3 C4 C5 65.8(3)
C2 C3 C4 C5 -52.6(3)
C3 C4 C5 O2 -151.2(3)
C3 C4 C5 O1 32.6(3)
O2 C5 O1 C1 163.5(2)
C4 C5 O1 C1 -20.0(3)
C6 C1 O1 C5 151.2(2)
C2 C1 O1 C5 28.1(3)
C4 C3 O3 Si2 94.3(2)
C2 C3 O3 Si2 -147.63(17)
C3 O3 Si2 C12 105.3(2)
C3 O3 Si2 C11 -15.4(2)
C3 O3 Si2 C13 -135.35(19)
C15 C13 Si2 O3 60.8(2)
C14 C13 Si2 O3 -179.3(2)
C16 C13 Si2 O3 -59.6(2)
C15 C13 Si2 C12 178.39(18)
C14 C13 Si2 C12 -61.7(2)
C16 C13 Si2 C12 58.0(2)
C15 C13 Si2 C11 -59.0(2)
C14 C13 Si2 C11 61.0(2)
C16 C13 Si2 C11 -179.3(2)
